data_7022247
loop_
_publ_author_name
'Tanaka, Shinji'
'Mashima, Kazushi'

_publ_section_title
;
 Unique stepwise substitution reaction of a mono(guanidinate)tetraplatinum
 complex with amidines, giving mono(amidinate)tetraplatinum complexes
 through mixed-ligand intermediate complexes.
;
_journal_issue 8
_journal_name_full 'Dalton transactions (Cambridge, England : 2003)'
_journal_page_first 2831
_journal_page_last 2840
_journal_paper_doi 10.1039/c2dt32136j
_journal_volume 42
_journal_year 2013
_chemical_formula_moiety 'C36.50 H52.50 N3 O14 Pt4'
_chemical_formula_sum 'C36.5 H52.5 N3 O14 Pt4'
_chemical_formula_weight 1537.69
_space_group_IT_number 2
_symmetry_cell_setting triclinic
_symmetry_Int_Tables_number 2
_symmetry_space_group_name_Hall '-P 1'
_symmetry_space_group_name_H-M 'P -1'
_atom_sites_solution_hydrogens geom
_atom_sites_solution_primary direct
_atom_sites_solution_secondary difmap
_cell_angle_alpha 94.2320(13)
_cell_angle_beta 91.8670(13)
_cell_angle_gamma 93.8170(15)
_cell_formula_units_Z 2
_cell_length_a 12.0308(6)
_cell_length_b 12.3827(6)
_cell_length_c 15.9563(7)
_cell_measurement_reflns_used 27246
_cell_measurement_temperature 113
_cell_measurement_theta_max 27.47
_cell_measurement_theta_min 3.02
_cell_volume 2363.65(19)
_computing_cell_refinement 'RAPID AUTO'
_computing_data_collection 'RAPID AUTO (Rigaku, ????)'
_computing_data_reduction 'RAPID AUTO'
_computing_molecular_graphics 'CrystalStructure 4.0'
_computing_publication_material 'CrystalStructure 4.0 (Rigaku, 2010)'
_computing_structure_refinement 'SHELXL97 (Sheldrick, 2008)'
_computing_structure_solution 'SIR92 (Altomare, et al., 1994)'
_diffrn_ambient_temperature 113
_diffrn_detector_area_resol_mean 10.000
_diffrn_measured_fraction_theta_full 0.996
_diffrn_measured_fraction_theta_max 0.996
_diffrn_measurement_device_type 'Rigaku R-AXIS RAPID'
_diffrn_measurement_method \w
_diffrn_radiation_type 'Mo K\a'
_diffrn_radiation_wavelength 0.71075
_diffrn_reflns_av_R_equivalents 0.0789
_diffrn_reflns_limit_h_max 15
_diffrn_reflns_limit_h_min -15
_diffrn_reflns_limit_k_max 16
_diffrn_reflns_limit_k_min -16
_diffrn_reflns_limit_l_max 20
_diffrn_reflns_limit_l_min -20
_diffrn_reflns_number 38204
_diffrn_reflns_theta_full 27.46
_diffrn_reflns_theta_max 27.46
_diffrn_standards_number 0
_exptl_absorpt_coefficient_mu 11.813
_exptl_absorpt_correction_T_max 0.307
_exptl_absorpt_correction_T_min 0.042
_exptl_absorpt_correction_type multi-scan
_exptl_absorpt_process_details 'ABSCOR (Rigaku, 1995)'
_exptl_crystal_colour red
_exptl_crystal_density_diffrn 2.160
_exptl_crystal_density_method 'not measured'
_exptl_crystal_description block
_exptl_crystal_F_000 1433.00
_exptl_crystal_size_max 0.100
_exptl_crystal_size_mid 0.100
_exptl_crystal_size_min 0.100
_refine_diff_density_max 2.300
_refine_diff_density_min -2.590
_refine_ls_extinction_method none
_refine_ls_goodness_of_fit_ref 1.064
_refine_ls_hydrogen_treatment constr
_refine_ls_number_parameters 532
_refine_ls_number_reflns 10774
_refine_ls_number_restraints 36
_refine_ls_R_factor_gt 0.0428
_refine_ls_shift/su_max 0.002
_refine_ls_structure_factor_coef Fsqd
_refine_ls_weighting_details 'w = 1/[\s^2^(Fo^2^)+(0.0261P)^2^+13.6626P] where P=(Fo^2^+2Fc^2^)/3'
_refine_ls_weighting_scheme calc
_refine_ls_wR_factor_ref 0.0944
_reflns_number_gt 8462
_reflns_number_total 10774
_reflns_threshold_expression F^2^>2.0\s(F^2^)
_cod_data_source_file c2dt32136j.txt
_cod_data_source_block complex_5
_cod_original_cell_volume 2363.64(18)
_cod_original_formula_sum 'C36.50 H52.50 N3 O14 Pt4'
_cod_database_code 7022247

loop_
_symmetry_equiv_pos_site_id
_symmetry_equiv_pos_as_xyz
1 +X,+Y,+Z
2 -X,-Y,-Z

loop_
_atom_site_label
_atom_site_type_symbol
_atom_site_fract_x
_atom_site_fract_y
_atom_site_fract_z
_atom_site_U_iso_or_equiv
_atom_site_adp_type
_atom_site_occupancy
_atom_site_symmetry_multiplicity
_atom_site_calc_flag
_atom_site_refinement_flags
Pt(1) Pt 0.34320(3) 0.22275(2) 0.832303(19) 0.02405(8) Uani 1.0 2 d .
Pt(2) Pt 0.15948(3) 0.28586(2) 0.876219(19) 0.02395(8) Uani 1.0 2 d .
Pt(3) Pt 0.19894(3) 0.22501(2) 1.020256(19) 0.02383(8) Uani 1.0 2 d .
Pt(4) Pt 0.39871(3) 0.21511(3) 0.985243(19) 0.02421(8) Uani 1.0 2 d .
O(1) O 0.5716(5) 0.2143(5) 0.9462(4) 0.0318(14) Uani 1.0 2 d .
O(2) O 0.5147(5) 0.1836(5) 0.8094(4) 0.0317(14) Uani 1.0 2 d .
O(3) O 0.0130(6) 0.3494(5) 0.9298(4) 0.0338(15) Uani 1.0 2 d .
O(4) O 0.0318(5) 0.2613(5) 1.0483(4) 0.0320(14) Uani 1.0 2 d .
O(5) O 0.2447(6) 0.1567(5) 1.1413(4) 0.0322(14) Uani 1.0 2 d .
O(6) O 0.4283(6) 0.1930(5) 1.1208(4) 0.0343(15) Uani 1.0 2 d .
O(7) O 0.3876(5) 0.3810(5) 0.8231(4) 0.0267(13) Uani 1.0 2 d .
O(8) O 0.2382(5) 0.4344(4) 0.8931(4) 0.0252(13) Uani 1.0 2 d .
O(9) O 0.0751(5) 0.1434(5) 0.8520(4) 0.0284(13) Uani 1.0 2 d .
O(10) O 0.1406(5) 0.0762(5) 0.9709(4) 0.0245(13) Uani 1.0 2 d .
O(11) O 0.2454(5) 0.3723(5) 1.0739(4) 0.0285(13) Uani 1.0 2 d .
O(12) O 0.4160(5) 0.3773(5) 1.0161(4) 0.0275(13) Uani 1.0 2 d .
O(13) O 0.3873(5) 0.0537(5) 0.9623(4) 0.0289(14) Uani 1.0 2 d .
O(14) O 0.3041(5) 0.0634(5) 0.8339(4) 0.0284(13) Uani 1.0 2 d .
N(1) N 0.2737(7) 0.2083(6) 0.7076(5) 0.0311(17) Uani 1.0 2 d .
N(2) N 0.1326(7) 0.3188(6) 0.7505(5) 0.0308(17) Uani 1.0 2 d .
N(3) N 0.1414(8) 0.2593(7) 0.6065(5) 0.039(2) Uani 1.0 2 d .
C(1) C -0.0174(7) 0.3224(7) 1.0018(6) 0.0281(19) Uani 1.0 2 d .
C(2) C -0.1220(8) 0.3674(8) 1.0347(6) 0.040(3) Uani 1.0 2 d .
C(3) C 0.5874(8) 0.1901(7) 0.8679(6) 0.033(2) Uani 1.0 2 d .
C(4) C 0.7046(8) 0.1649(9) 0.8477(7) 0.044(3) Uani 1.0 2 d .
C(5) C 0.3467(8) 0.1618(7) 1.1630(6) 0.031(2) Uani 1.0 2 d .
C(6) C 0.3741(9) 0.1267(10) 1.2509(6) 0.048(3) Uani 1.0 2 d .
C(7) C 0.1841(9) 0.2636(7) 0.6880(6) 0.034(2) Uani 1.0 2 d .
C(8) C 0.0843(8) 0.4180(7) 0.7357(6) 0.033(2) Uani 1.0 2 d .
C(9) C 0.1455(8) 0.5015(7) 0.7021(5) 0.032(2) Uani 1.0 2 d .
C(10) C 0.1022(9) 0.6016(7) 0.6955(6) 0.038(3) Uani 1.0 2 d .
C(11) C -0.0006(10) 0.6212(8) 0.7236(6) 0.040(3) Uani 1.0 2 d .
C(12) C -0.0628(9) 0.5373(8) 0.7568(6) 0.037(3) Uani 1.0 2 d .
C(13) C -0.0205(8) 0.4373(8) 0.7619(6) 0.033(2) Uani 1.0 2 d .
C(14) C -0.0487(11) 0.7305(9) 0.7222(6) 0.055(3) Uani 1.0 2 d .
C(15) C 0.0189(11) 0.2509(9) 0.5890(8) 0.060(4) Uani 1.0 2 d .
C(16) C -0.0284(16) 0.1398(13) 0.5613(14) 0.150(10) Uani 1.0 2 d .
C(17) C -0.0318(12) 0.3383(11) 0.5426(8) 0.069(4) Uani 1.0 2 d .
C(18) C 0.2214(11) 0.2633(9) 0.5367(6) 0.056(4) Uani 1.0 2 d .
C(19) C 0.2233(15) 0.3693(11) 0.4948(8) 0.092(6) Uani 1.0 2 d .
C(20) C 0.2114(15) 0.1667(11) 0.4723(7) 0.085(5) Uani 1.0 2 d .
C(21) C 0.2965(8) 0.1091(7) 0.6625(5) 0.031(2) Uani 1.0 2 d .
C(22) C 0.2138(9) 0.0208(7) 0.6555(6) 0.036(3) Uani 1.0 2 d .
C(23) C 0.2428(10) -0.0775(8) 0.6171(7) 0.051(3) Uani 1.0 2 d .
C(24) C 0.3482(10) -0.0933(9) 0.5881(6) 0.049(3) Uani 1.0 2 d .
C(25) C 0.4274(11) -0.0062(10) 0.5984(6) 0.055(3) Uani 1.0 2 d .
C(26) C 0.4016(9) 0.0933(9) 0.6362(6) 0.040(3) Uani 1.0 2 d .
C(27) C 0.3765(13) -0.2016(11) 0.5471(8) 0.078(5) Uani 1.0 2 d .
C(28) C 0.3293(8) 0.4540(7) 0.8558(5) 0.0290(19) Uani 1.0 2 d .
C(29) C 0.3695(8) 0.5693(7) 0.8522(6) 0.030(2) Uani 1.0 2 d .
C(30) C 0.0836(8) 0.0678(7) 0.9011(6) 0.0283(19) Uani 1.0 2 d .
C(31) C 0.0290(8) -0.0394(8) 0.8707(6) 0.036(3) Uani 1.0 2 d .
C(32) C 0.3402(7) 0.4190(7) 1.0597(5) 0.0261(18) Uani 1.0 2 d .
C(33) C 0.3605(8) 0.5334(7) 1.0966(6) 0.036(3) Uani 1.0 2 d .
C(34) C 0.3387(7) 0.0101(7) 0.8952(6) 0.0275(19) Uani 1.0 2 d .
C(35) C 0.3236(8) -0.1091(7) 0.8844(6) 0.034(2) Uani 1.0 2 d .
C(36) C 0.419(4) 0.576(4) 0.3446(18) 0.182(19) Uani 0.5000 2 d .
C(37) C 0.506(3) 0.520(4) 0.385(2) 0.160(16) Uani 0.5000 2 d .
C(38) C 0.474(3) 0.529(4) 0.4712(17) 0.119(14) Uani 0.5000 2 d .
H(2A) H -0.1045 0.4107 1.0880 0.0477 Uiso 1.0 2 calc R
H(2B) H -0.1766 0.3075 1.0439 0.0477 Uiso 1.0 2 calc R
H(2C) H -0.1532 0.4133 0.9937 0.0477 Uiso 1.0 2 calc R
H(4A) H 0.7339 0.2151 0.8078 0.0532 Uiso 1.0 2 calc R
H(4B) H 0.7046 0.0902 0.8227 0.0532 Uiso 1.0 2 calc R
H(4C) H 0.7515 0.1730 0.8994 0.0532 Uiso 1.0 2 calc R
H(6A) H 0.3469 0.0509 1.2542 0.0578 Uiso 1.0 2 calc R
H(6B) H 0.3381 0.1728 1.2929 0.0578 Uiso 1.0 2 calc R
H(6C) H 0.4551 0.1341 1.2617 0.0578 Uiso 1.0 2 calc R
H(9) H 0.2182 0.4903 0.6832 0.0385 Uiso 1.0 2 calc R
H(10) H 0.1450 0.6574 0.6710 0.0451 Uiso 1.0 2 calc R
H(12) H -0.1351 0.5490 0.7762 0.0449 Uiso 1.0 2 calc R
H(13) H -0.0648 0.3805 0.7841 0.0393 Uiso 1.0 2 calc R
H(14A) H -0.0542 0.7509 0.6641 0.0654 Uiso 1.0 2 calc R
H(14B) H -0.0001 0.7849 0.7560 0.0654 Uiso 1.0 2 calc R
H(14C) H -0.1231 0.7266 0.7456 0.0654 Uiso 1.0 2 calc R
H(15) H -0.0110 0.2627 0.6465 0.0722 Uiso 1.0 2 calc R
H(16A) H -0.0124 0.0905 0.6048 0.1804 Uiso 1.0 2 calc R
H(16B) H 0.0053 0.1150 0.5088 0.1804 Uiso 1.0 2 calc R
H(16C) H -0.1092 0.1407 0.5519 0.1804 Uiso 1.0 2 calc R
H(17A) H -0.0004 0.3402 0.4868 0.0832 Uiso 1.0 2 calc R
H(17B) H -0.0151 0.4087 0.5743 0.0832 Uiso 1.0 2 calc R
H(17C) H -0.1127 0.3229 0.5367 0.0832 Uiso 1.0 2 calc R
H(18) H 0.2970 0.2619 0.5644 0.0674 Uiso 1.0 2 calc R
H(19A) H 0.2443 0.4297 0.5367 0.1100 Uiso 1.0 2 calc R
H(19B) H 0.1492 0.3785 0.4702 0.1100 Uiso 1.0 2 calc R
H(19C) H 0.2777 0.3681 0.4504 0.1100 Uiso 1.0 2 calc R
H(20A) H 0.1371 0.1610 0.4447 0.1016 Uiso 1.0 2 calc R
H(20B) H 0.2229 0.1003 0.5003 0.1016 Uiso 1.0 2 calc R
H(20C) H 0.2680 0.1762 0.4301 0.1016 Uiso 1.0 2 calc R
H(22) H 0.1414 0.0287 0.6762 0.0429 Uiso 1.0 2 calc R
H(23) H 0.1878 -0.1365 0.6105 0.0611 Uiso 1.0 2 calc R
H(25) H 0.5004 -0.0148 0.5793 0.0654 Uiso 1.0 2 calc R
H(26) H 0.4578 0.1512 0.6439 0.0483 Uiso 1.0 2 calc R
H(27A) H 0.4366 -0.2302 0.5800 0.0939 Uiso 1.0 2 calc R
H(27B) H 0.4007 -0.1921 0.4899 0.0939 Uiso 1.0 2 calc R
H(27C) H 0.3105 -0.2527 0.5449 0.0939 Uiso 1.0 2 calc R
H(29A) H 0.3754 0.5860 0.7934 0.0362 Uiso 1.0 2 calc R
H(29B) H 0.4430 0.5820 0.8811 0.0362 Uiso 1.0 2 calc R
H(29C) H 0.3169 0.6160 0.8799 0.0362 Uiso 1.0 2 calc R
H(31A) H 0.0614 -0.0646 0.8178 0.0435 Uiso 1.0 2 calc R
H(31B) H -0.0511 -0.0327 0.8613 0.0435 Uiso 1.0 2 calc R
H(31C) H 0.0406 -0.0916 0.9128 0.0435 Uiso 1.0 2 calc R
H(33A) H 0.2890 0.5657 1.1041 0.0427 Uiso 1.0 2 calc R
H(33B) H 0.4055 0.5754 1.0587 0.0427 Uiso 1.0 2 calc R
H(33C) H 0.4003 0.5340 1.1512 0.0427 Uiso 1.0 2 calc R
H(35A) H 0.2788 -0.1359 0.9297 0.0410 Uiso 1.0 2 calc R
H(35B) H 0.3966 -0.1398 0.8862 0.0410 Uiso 1.0 2 calc R
H(35C) H 0.2853 -0.1311 0.8300 0.0410 Uiso 1.0 2 calc R
H(36A) H 0.4220 0.6519 0.3683 0.2188 Uiso 0.5000 2 calc R
H(36B) H 0.3456 0.5408 0.3545 0.2188 Uiso 0.5000 2 calc R
H(36C) H 0.4300 0.5748 0.2840 0.2188 Uiso 0.5000 2 calc R
H(37A) H 0.5043 0.4427 0.3625 0.1916 Uiso 0.5000 2 calc R
H(37B) H 0.5804 0.5554 0.3781 0.1916 Uiso 0.5000 2 calc R
H(38A) H 0.4839 0.6067 0.4913 0.1433 Uiso 0.5000 2 calc R
H(38B) H 0.3928 0.5081 0.4719 0.1433 Uiso 0.5000 2 calc R

loop_
_atom_site_aniso_label
_atom_site_aniso_U_11
_atom_site_aniso_U_22
_atom_site_aniso_U_33
_atom_site_aniso_U_12
_atom_site_aniso_U_13
_atom_site_aniso_U_23
Pt(1) 0.02931(18) 0.02260(16) 0.02079(16) 0.00243(13) 0.00178(13) 0.00440(12)
Pt(2) 0.02801(17) 0.02045(16) 0.02378(16) 0.00156(13) 0.00007(14) 0.00478(12)
Pt(3) 0.02677(17) 0.02237(16) 0.02287(16) 0.00200(13) 0.00235(13) 0.00434(12)
Pt(4) 0.02673(17) 0.02523(17) 0.02106(16) 0.00351(13) 0.00093(13) 0.00292(12)
O(1) 0.028(4) 0.028(4) 0.038(4) -0.000(3) 0.001(3) -0.001(3)
O(2) 0.032(4) 0.036(4) 0.028(4) 0.006(3) 0.005(3) 0.004(3)
O(3) 0.041(4) 0.026(4) 0.034(4) 0.004(3) -0.003(3) 0.001(3)
O(4) 0.027(4) 0.031(4) 0.040(4) 0.006(3) 0.002(3) 0.008(3)
O(5) 0.040(4) 0.035(4) 0.023(3) 0.008(3) -0.004(3) 0.004(3)
O(6) 0.036(4) 0.042(4) 0.024(3) 0.006(3) -0.000(3) 0.002(3)
O(7) 0.030(4) 0.023(3) 0.026(3) -0.006(3) 0.005(3) 0.003(3)
O(8) 0.028(3) 0.019(3) 0.029(3) -0.003(3) -0.001(3) 0.008(3)
O(9) 0.030(4) 0.023(3) 0.031(4) -0.001(3) -0.003(3) 0.003(3)
O(10) 0.031(4) 0.020(3) 0.023(3) 0.000(3) 0.002(3) 0.009(3)
O(11) 0.033(4) 0.029(4) 0.025(3) 0.008(3) -0.002(3) 0.000(3)
O(12) 0.035(4) 0.023(3) 0.023(3) -0.001(3) 0.001(3) -0.002(3)
O(13) 0.036(4) 0.027(4) 0.025(3) 0.003(3) 0.005(3) 0.008(3)
O(14) 0.036(4) 0.024(3) 0.025(3) 0.001(3) -0.002(3) 0.004(3)
N(1) 0.038(5) 0.032(4) 0.023(4) 0.005(4) -0.004(4) 0.003(3)
N(2) 0.045(5) 0.021(4) 0.026(4) -0.002(4) 0.000(4) 0.006(3)
N(3) 0.057(6) 0.038(5) 0.024(4) 0.011(4) -0.001(4) 0.006(4)
C(1) 0.027(5) 0.025(5) 0.032(5) -0.001(4) 0.002(4) 0.001(4)
C(2) 0.041(6) 0.038(6) 0.041(6) 0.011(5) -0.001(5) -0.003(5)
C(3) 0.028(5) 0.029(5) 0.041(6) -0.002(4) 0.011(5) -0.002(4)
C(4) 0.031(6) 0.054(7) 0.046(6) 0.005(5) 0.005(5) -0.014(5)
C(5) 0.042(6) 0.026(5) 0.025(5) 0.006(4) 0.003(5) -0.000(4)
C(6) 0.048(7) 0.077(8) 0.022(5) 0.008(6) 0.003(5) 0.019(5)
C(7) 0.048(6) 0.025(5) 0.028(5) 0.003(4) -0.006(5) 0.005(4)
C(8) 0.047(6) 0.021(5) 0.031(5) 0.009(4) -0.016(5) 0.005(4)
C(9) 0.035(5) 0.036(5) 0.025(5) 0.000(4) -0.004(4) 0.005(4)
C(10) 0.064(7) 0.022(5) 0.026(5) -0.003(5) -0.011(5) 0.004(4)
C(11) 0.062(7) 0.034(6) 0.025(5) 0.016(5) -0.013(5) 0.001(4)
C(12) 0.040(6) 0.043(6) 0.033(5) 0.020(5) 0.000(5) 0.016(5)
C(13) 0.030(5) 0.036(5) 0.032(5) 0.002(4) -0.007(4) 0.008(4)
C(14) 0.088(10) 0.047(7) 0.031(6) 0.017(6) 0.002(6) 0.009(5)
C(15) 0.070(9) 0.040(7) 0.069(8) 0.021(6) -0.032(7) -0.007(6)
C(16) 0.148(18) 0.069(11) 0.22(3) 0.036(11) -0.132(17) -0.036(13)
C(17) 0.084(10) 0.076(9) 0.051(7) 0.026(8) -0.015(7) 0.016(7)
C(18) 0.087(10) 0.060(8) 0.024(5) 0.008(7) -0.001(6) 0.013(5)
C(19) 0.170(17) 0.072(10) 0.038(7) 0.035(10) -0.007(9) 0.016(7)
C(20) 0.156(16) 0.074(10) 0.028(6) 0.038(10) 0.003(8) 0.005(6)
C(21) 0.045(6) 0.035(5) 0.014(4) 0.005(5) -0.005(4) 0.006(4)
C(22) 0.046(6) 0.030(5) 0.030(5) 0.007(5) -0.005(5) -0.001(4)
C(23) 0.068(8) 0.031(6) 0.052(7) 0.017(6) -0.023(6) -0.006(5)
C(24) 0.066(8) 0.047(7) 0.035(6) 0.025(6) -0.006(6) -0.007(5)
C(25) 0.069(8) 0.065(8) 0.030(6) 0.028(7) -0.003(6) -0.010(5)
C(26) 0.046(6) 0.046(6) 0.029(5) 0.007(5) -0.002(5) 0.001(5)
C(27) 0.103(12) 0.063(9) 0.070(9) 0.037(8) 0.015(9) -0.016(7)
C(28) 0.037(5) 0.027(5) 0.024(5) 0.007(4) -0.005(4) 0.006(4)
C(29) 0.032(5) 0.023(5) 0.035(5) -0.003(4) 0.001(4) 0.006(4)
C(30) 0.031(5) 0.025(5) 0.030(5) 0.004(4) 0.014(4) 0.006(4)
C(31) 0.040(6) 0.035(5) 0.033(5) -0.008(5) 0.009(5) 0.008(4)
C(32) 0.027(5) 0.023(5) 0.028(5) -0.000(4) -0.004(4) 0.001(4)
C(33) 0.039(6) 0.025(5) 0.042(6) 0.004(4) -0.001(5) -0.004(4)
C(34) 0.029(5) 0.024(5) 0.032(5) 0.002(4) 0.011(4) 0.008(4)
C(35) 0.043(6) 0.027(5) 0.033(5) 0.008(4) 0.000(5) 0.004(4)
C(36) 0.24(5) 0.22(5) 0.09(3) -0.04(4) 0.12(3) 0.05(3)
C(37) 0.11(3) 0.21(4) 0.14(3) -0.09(3) 0.07(2) -0.05(3)
C(38) 0.08(3) 0.16(4) 0.11(2) -0.06(3) 0.010(17) -0.06(3)

loop_
_atom_type_symbol
_atom_type_description
_atom_type_scat_dispersion_real
_atom_type_scat_dispersion_imag
_atom_type_scat_source
C C 0.0033 0.0016
;
International Tables for Crystallography
(1992, Vol. C, Tables 4.2.6.8 and 6.1.1.4)
;
H H 0.0000 0.0000
;
International Tables for Crystallography
(1992, Vol. C, Table 6.1.1.4)
;
N N 0.0061 0.0033
;
International Tables for Crystallography
(1992, Vol. C, Tables 4.2.6.8 and 6.1.1.4)
;
O O 0.0106 0.0060
;
International Tables for Crystallography
(1992, Vol. C, Tables 4.2.6.8 and 6.1.1.4)
;
Pt Pt -1.7033 8.3905
;
International Tables for Crystallography
(1992, Vol. C, Tables 4.2.6.8 and 6.1.1.4)
;

loop_
_geom_angle_atom_site_label_1
_geom_angle_atom_site_label_2
_geom_angle_atom_site_label_3
_geom_angle
_geom_angle_publ_flag
_geom_angle_site_symmetry_1
_geom_angle_site_symmetry_3
Pt(2) Pt(1) Pt(4) 88.761(15) yes . .
Pt(2) Pt(1) O(2) 171.51(15) yes . .
Pt(2) Pt(1) O(7) 85.52(17) yes . .
Pt(2) Pt(1) O(14) 97.33(17) yes . .
Pt(2) Pt(1) N(1) 86.4(2) yes . .
Pt(4) Pt(1) O(2) 84.86(16) yes . .
Pt(4) Pt(1) O(7) 97.53(15) yes . .
Pt(4) Pt(1) O(14) 85.30(16) yes . .
Pt(4) Pt(1) N(1) 169.9(2) yes . .
O(2) Pt(1) O(7) 89.8(3) yes . .
O(2) Pt(1) O(14) 87.7(3) yes . .
O(2) Pt(1) N(1) 100.7(3) yes . .
O(7) Pt(1) O(14) 176.0(3) yes . .
O(7) Pt(1) N(1) 91.0(3) yes . .
O(14) Pt(1) N(1) 86.5(3) yes . .
Pt(1) Pt(2) Pt(3) 89.067(16) yes . .
Pt(1) Pt(2) O(3) 172.12(16) yes . .
Pt(1) Pt(2) O(8) 85.91(16) yes . .
Pt(1) Pt(2) O(9) 95.75(17) yes . .
Pt(1) Pt(2) N(2) 86.3(2) yes . .
Pt(3) Pt(2) O(3) 85.18(16) yes . .
Pt(3) Pt(2) O(8) 97.97(16) yes . .
Pt(3) Pt(2) O(9) 86.29(17) yes . .
Pt(3) Pt(2) N(2) 173.20(19) yes . .
O(3) Pt(2) O(8) 89.6(3) yes . .
O(3) Pt(2) O(9) 89.3(3) yes . .
O(3) Pt(2) N(2) 99.9(3) yes . .
O(8) Pt(2) O(9) 175.5(3) yes . .
O(8) Pt(2) N(2) 86.7(3) yes . .
O(9) Pt(2) N(2) 89.2(3) yes . .
Pt(2) Pt(3) Pt(4) 89.014(16) yes . .
Pt(2) Pt(3) O(4) 86.93(17) yes . .
Pt(2) Pt(3) O(5) 173.66(16) yes . .
Pt(2) Pt(3) O(10) 85.48(15) yes . .
Pt(2) Pt(3) O(11) 95.84(17) yes . .
Pt(4) Pt(3) O(4) 170.66(16) yes . .
Pt(4) Pt(3) O(5) 86.62(17) yes . .
Pt(4) Pt(3) O(10) 98.75(16) yes . .
Pt(4) Pt(3) O(11) 85.63(18) yes . .
O(4) Pt(3) O(5) 98.1(3) yes . .
O(4) Pt(3) O(10) 89.3(3) yes . .
O(4) Pt(3) O(11) 86.4(3) yes . .
O(5) Pt(3) O(10) 90.6(2) yes . .
O(5) Pt(3) O(11) 88.4(3) yes . .
O(10) Pt(3) O(11) 175.5(3) yes . .
Pt(1) Pt(4) Pt(3) 88.968(16) yes . .
Pt(1) Pt(4) O(1) 87.19(16) yes . .
Pt(1) Pt(4) O(6) 172.48(16) yes . .
Pt(1) Pt(4) O(12) 97.62(16) yes . .
Pt(1) Pt(4) O(13) 86.23(16) yes . .
Pt(3) Pt(4) O(1) 175.48(16) yes . .
Pt(3) Pt(4) O(6) 85.58(17) yes . .
Pt(3) Pt(4) O(12) 86.74(17) yes . .
Pt(3) Pt(4) O(13) 94.36(17) yes . .
O(1) Pt(4) O(6) 98.5(3) yes . .
O(1) Pt(4) O(12) 91.4(3) yes . .
O(1) Pt(4) O(13) 87.8(3) yes . .
O(6) Pt(4) O(12) 87.3(3) yes . .
O(6) Pt(4) O(13) 89.0(3) yes . .
O(12) Pt(4) O(13) 176.0(3) yes . .
Pt(4) O(1) C(3) 117.3(6) yes . .
Pt(1) O(2) C(3) 121.3(6) yes . .
Pt(2) O(3) C(1) 119.9(6) yes . .
Pt(3) O(4) C(1) 118.3(6) yes . .
Pt(3) O(5) C(5) 117.2(6) yes . .
Pt(4) O(6) C(5) 118.6(6) yes . .
Pt(1) O(7) C(28) 120.5(6) yes . .
Pt(2) O(8) C(28) 119.3(5) yes . .
Pt(2) O(9) C(30) 121.0(5) yes . .
Pt(3) O(10) C(30) 119.1(5) yes . .
Pt(3) O(11) C(32) 120.8(6) yes . .
Pt(4) O(12) C(32) 117.4(5) yes . .
Pt(4) O(13) C(34) 120.3(6) yes . .
Pt(1) O(14) C(34) 120.8(5) yes . .
Pt(1) N(1) C(7) 120.1(6) yes . .
Pt(1) N(1) C(21) 112.6(6) yes . .
C(7) N(1) C(21) 122.2(7) yes . .
Pt(2) N(2) C(7) 120.7(6) yes . .
Pt(2) N(2) C(8) 117.0(6) yes . .
C(7) N(2) C(8) 120.3(8) yes . .
C(7) N(3) C(15) 120.4(9) yes . .
C(7) N(3) C(18) 118.3(9) yes . .
C(15) N(3) C(18) 121.3(9) yes . .
O(3) C(1) O(4) 126.2(8) yes . .
O(3) C(1) C(2) 117.3(8) yes . .
O(4) C(1) C(2) 116.5(8) yes . .
O(1) C(3) O(2) 126.1(9) yes . .
O(1) C(3) C(4) 115.1(8) yes . .
O(2) C(3) C(4) 118.8(9) yes . .
O(5) C(5) O(6) 127.4(8) yes . .
O(5) C(5) C(6) 115.9(8) yes . .
O(6) C(5) C(6) 116.7(9) yes . .
N(1) C(7) N(2) 119.2(8) yes . .
N(1) C(7) N(3) 120.8(8) yes . .
N(2) C(7) N(3) 120.0(9) yes . .
N(2) C(8) C(9) 121.0(9) yes . .
N(2) C(8) C(13) 120.9(8) yes . .
C(9) C(8) C(13) 117.8(9) yes . .
C(8) C(9) C(10) 120.8(9) yes . .
C(9) C(10) C(11) 121.1(9) yes . .
C(10) C(11) C(12) 118.3(9) yes . .
C(10) C(11) C(14) 123.1(9) yes . .
C(12) C(11) C(14) 118.6(10) yes . .
C(11) C(12) C(13) 120.5(10) yes . .
C(8) C(13) C(12) 121.3(9) yes . .
N(3) C(15) C(16) 114.3(11) yes . .
N(3) C(15) C(17) 118.5(10) yes . .
C(16) C(15) C(17) 113.5(12) yes . .
N(3) C(18) C(19) 112.8(11) yes . .
N(3) C(18) C(20) 115.6(10) yes . .
C(19) C(18) C(20) 111.4(9) yes . .
N(1) C(21) C(22) 119.5(9) yes . .
N(1) C(21) C(26) 120.3(8) yes . .
C(22) C(21) C(26) 119.7(9) yes . .
C(21) C(22) C(23) 117.6(10) yes . .
C(22) C(23) C(24) 123.0(10) yes . .
C(23) C(24) C(25) 117.6(10) yes . .
C(23) C(24) C(27) 121.4(11) yes . .
C(25) C(24) C(27) 121.0(12) yes . .
C(24) C(25) C(26) 121.1(11) yes . .
C(21) C(26) C(25) 120.9(10) yes . .
O(7) C(28) O(8) 124.2(8) yes . .
O(7) C(28) C(29) 118.4(8) yes . .
O(8) C(28) C(29) 117.4(8) yes . .
O(9) C(30) O(10) 125.0(8) yes . .
O(9) C(30) C(31) 116.0(8) yes . .
O(10) C(30) C(31) 118.8(8) yes . .
O(11) C(32) O(12) 125.8(7) yes . .
O(11) C(32) C(33) 115.6(8) yes . .
O(12) C(32) C(33) 118.5(8) yes . .
O(13) C(34) O(14) 124.3(8) yes . .
O(13) C(34) C(35) 118.4(8) yes . .
O(14) C(34) C(35) 117.2(7) yes . .
C(36) C(37) C(38) 101(3) yes . .
C(37) C(38) C(38) 119(4) yes . 2_666
C(1) C(2) H(2A) 109.469 no . .
C(1) C(2) H(2B) 109.464 no . .
C(1) C(2) H(2C) 109.460 no . .
H(2A) C(2) H(2B) 109.483 no . .
H(2A) C(2) H(2C) 109.476 no . .
H(2B) C(2) H(2C) 109.474 no . .
C(3) C(4) H(4A) 109.477 no . .
C(3) C(4) H(4B) 109.474 no . .
C(3) C(4) H(4C) 109.471 no . .
H(4A) C(4) H(4B) 109.469 no . .
H(4A) C(4) H(4C) 109.467 no . .
H(4B) C(4) H(4C) 109.469 no . .
C(5) C(6) H(6A) 109.473 no . .
C(5) C(6) H(6B) 109.471 no . .
C(5) C(6) H(6C) 109.474 no . .
H(6A) C(6) H(6B) 109.470 no . .
H(6A) C(6) H(6C) 109.472 no . .
H(6B) C(6) H(6C) 109.467 no . .
C(8) C(9) H(9) 119.577 no . .
C(10) C(9) H(9) 119.573 no . .
C(9) C(10) H(10) 119.440 no . .
C(11) C(10) H(10) 119.437 no . .
C(11) C(12) H(12) 119.730 no . .
C(13) C(12) H(12) 119.726 no . .
C(8) C(13) H(13) 119.339 no . .
C(12) C(13) H(13) 119.329 no . .
C(11) C(14) H(14A) 109.463 no . .
C(11) C(14) H(14B) 109.475 no . .
C(11) C(14) H(14C) 109.470 no . .
H(14A) C(14) H(14B) 109.470 no . .
H(14A) C(14) H(14C) 109.470 no . .
H(14B) C(14) H(14C) 109.480 no . .
N(3) C(15) H(15) 102.486 no . .
C(16) C(15) H(15) 102.490 no . .
C(17) C(15) H(15) 102.481 no . .
C(15) C(16) H(16A) 109.468 no . .
C(15) C(16) H(16B) 109.480 no . .
C(15) C(16) H(16C) 109.470 no . .
H(16A) C(16) H(16B) 109.467 no . .
H(16A) C(16) H(16C) 109.469 no . .
H(16B) C(16) H(16C) 109.474 no . .
C(15) C(17) H(17A) 109.466 no . .
C(15) C(17) H(17B) 109.470 no . .
C(15) C(17) H(17C) 109.469 no . .
H(17A) C(17) H(17B) 109.472 no . .
H(17A) C(17) H(17C) 109.467 no . .
H(17B) C(17) H(17C) 109.484 no . .
N(3) C(18) H(18) 105.343 no . .
C(19) C(18) H(18) 105.346 no . .
C(20) C(18) H(18) 105.346 no . .
C(18) C(19) H(19A) 109.473 no . .
C(18) C(19) H(19B) 109.469 no . .
C(18) C(19) H(19C) 109.467 no . .
H(19A) C(19) H(19B) 109.468 no . .
H(19A) C(19) H(19C) 109.471 no . .
H(19B) C(19) H(19C) 109.479 no . .
C(18) C(20) H(20A) 109.469 no . .
C(18) C(20) H(20B) 109.474 no . .
C(18) C(20) H(20C) 109.468 no . .
H(20A) C(20) H(20B) 109.471 no . .
H(20A) C(20) H(20C) 109.475 no . .
H(20B) C(20) H(20C) 109.471 no . .
C(21) C(22) H(22) 121.201 no . .
C(23) C(22) H(22) 121.216 no . .
C(22) C(23) H(23) 118.494 no . .
C(24) C(23) H(23) 118.492 no . .
C(24) C(25) H(25) 119.436 no . .
C(26) C(25) H(25) 119.425 no . .
C(21) C(26) H(26) 119.553 no . .
C(25) C(26) H(26) 119.560 no . .
C(24) C(27) H(27A) 109.472 no . .
C(24) C(27) H(27B) 109.477 no . .
C(24) C(27) H(27C) 109.469 no . .
H(27A) C(27) H(27B) 109.468 no . .
H(27A) C(27) H(27C) 109.462 no . .
H(27B) C(27) H(27C) 109.479 no . .
C(28) C(29) H(29A) 109.481 no . .
C(28) C(29) H(29B) 109.469 no . .
C(28) C(29) H(29C) 109.467 no . .
H(29A) C(29) H(29B) 109.474 no . .
H(29A) C(29) H(29C) 109.469 no . .
H(29B) C(29) H(29C) 109.467 no . .
C(30) C(31) H(31A) 109.477 no . .
C(30) C(31) H(31B) 109.472 no . .
C(30) C(31) H(31C) 109.470 no . .
H(31A) C(31) H(31B) 109.471 no . .
H(31A) C(31) H(31C) 109.472 no . .
H(31B) C(31) H(31C) 109.466 no . .
C(32) C(33) H(33A) 109.475 no . .
C(32) C(33) H(33B) 109.476 no . .
C(32) C(33) H(33C) 109.466 no . .
H(33A) C(33) H(33B) 109.474 no . .
H(33A) C(33) H(33C) 109.475 no . .
H(33B) C(33) H(33C) 109.462 no . .
C(34) C(35) H(35A) 109.465 no . .
C(34) C(35) H(35B) 109.477 no . .
C(34) C(35) H(35C) 109.475 no . .
H(35A) C(35) H(35B) 109.470 no . .
H(35A) C(35) H(35C) 109.472 no . .
H(35B) C(35) H(35C) 109.469 no . .
C(37) C(36) H(36A) 109.471 no . .
C(37) C(36) H(36B) 109.466 no . .
C(37) C(36) H(36C) 109.471 no . .
H(36A) C(36) H(36B) 109.462 no . .
H(36A) C(36) H(36C) 109.478 no . .
H(36B) C(36) H(36C) 109.479 no . .
C(36) C(37) H(37A) 111.574 no . .
C(36) C(37) H(37B) 111.568 no . .
C(38) C(37) H(37A) 111.573 no . .
C(38) C(37) H(37B) 111.560 no . .
H(37A) C(37) H(37B) 109.374 no . .
C(37) C(38) H(38A) 107.530 no . .
C(37) C(38) H(38B) 107.521 no . .
C(38) C(38) H(38A) 107.522 no 2_666 .
C(38) C(38) H(38B) 107.511 no 2_666 .
H(38A) C(38) H(38B) 107.004 no . .

loop_
_geom_bond_atom_site_label_1
_geom_bond_atom_site_label_2
_geom_bond_distance
_geom_bond_publ_flag
_geom_bond_site_symmetry_2
Pt(1) Pt(2) 2.4974(5) yes .
Pt(1) Pt(4) 2.5192(5) yes .
Pt(1) O(2) 2.187(7) yes .
Pt(1) O(7) 2.013(6) yes .
Pt(1) O(14) 2.000(6) yes .
Pt(1) N(1) 2.124(7) yes .
Pt(2) Pt(3) 2.5115(5) yes .
Pt(2) O(3) 2.153(7) yes .
Pt(2) O(8) 2.008(5) yes .
Pt(2) O(9) 1.981(6) yes .
Pt(2) N(2) 2.095(7) yes .
Pt(3) Pt(4) 2.4940(6) yes .
Pt(3) O(4) 2.143(6) yes .
Pt(3) O(5) 2.232(6) yes .
Pt(3) O(10) 2.021(5) yes .
Pt(3) O(11) 1.994(6) yes .
Pt(4) O(1) 2.190(6) yes .
Pt(4) O(6) 2.220(6) yes .
Pt(4) O(12) 2.028(6) yes .
Pt(4) O(13) 2.000(6) yes .
O(1) C(3) 1.287(11) yes .
O(2) C(3) 1.253(11) yes .
O(3) C(1) 1.279(11) yes .
O(4) C(1) 1.259(11) yes .
O(5) C(5) 1.261(12) yes .
O(6) C(5) 1.265(11) yes .
O(7) C(28) 1.273(11) yes .
O(8) C(28) 1.282(11) yes .
O(9) C(30) 1.272(11) yes .
O(10) C(30) 1.282(10) yes .
O(11) C(32) 1.279(10) yes .
O(12) C(32) 1.279(11) yes .
O(13) C(34) 1.270(10) yes .
O(14) C(34) 1.291(11) yes .
N(1) C(7) 1.355(13) yes .
N(1) C(21) 1.424(11) yes .
N(2) C(7) 1.356(12) yes .
N(2) C(8) 1.426(12) yes .
N(3) C(7) 1.380(12) yes .
N(3) C(15) 1.486(15) yes .
N(3) C(18) 1.497(14) yes .
C(1) C(2) 1.505(13) yes .
C(3) C(4) 1.503(14) yes .
C(5) C(6) 1.530(13) yes .
C(8) C(9) 1.380(13) yes .
C(8) C(13) 1.372(14) yes .
C(9) C(10) 1.385(13) yes .
C(10) C(11) 1.359(16) yes .
C(11) C(12) 1.387(14) yes .
C(11) C(14) 1.508(15) yes .
C(12) C(13) 1.377(14) yes .
C(15) C(16) 1.483(19) yes .
C(15) C(17) 1.506(18) yes .
C(18) C(19) 1.515(18) yes .
C(18) C(20) 1.514(16) yes .
C(21) C(22) 1.425(13) yes .
C(21) C(26) 1.366(15) yes .
C(22) C(23) 1.392(14) yes .
C(23) C(24) 1.385(17) yes .
C(24) C(25) 1.386(16) yes .
C(24) C(27) 1.513(17) yes .
C(25) C(26) 1.390(15) yes .
C(28) C(29) 1.482(12) yes .
C(30) C(31) 1.482(12) yes .
C(32) C(33) 1.494(12) yes .
C(34) C(35) 1.473(12) yes .
C(36) C(37) 1.46(6) yes .
C(37) C(38) 1.44(5) yes .
C(38) C(38) 1.37(5) yes 2_666
C(2) H(2A) 0.980 no .
C(2) H(2B) 0.980 no .
C(2) H(2C) 0.980 no .
C(4) H(4A) 0.980 no .
C(4) H(4B) 0.980 no .
C(4) H(4C) 0.980 no .
C(6) H(6A) 0.980 no .
C(6) H(6B) 0.980 no .
C(6) H(6C) 0.980 no .
C(9) H(9) 0.950 no .
C(10) H(10) 0.950 no .
C(12) H(12) 0.950 no .
C(13) H(13) 0.950 no .
C(14) H(14A) 0.980 no .
C(14) H(14B) 0.980 no .
C(14) H(14C) 0.980 no .
C(15) H(15) 1.000 no .
C(16) H(16A) 0.980 no .
C(16) H(16B) 0.980 no .
C(16) H(16C) 0.980 no .
C(17) H(17A) 0.980 no .
C(17) H(17B) 0.980 no .
C(17) H(17C) 0.980 no .
C(18) H(18) 1.000 no .
C(19) H(19A) 0.980 no .
C(19) H(19B) 0.980 no .
C(19) H(19C) 0.980 no .
C(20) H(20A) 0.980 no .
C(20) H(20B) 0.980 no .
C(20) H(20C) 0.980 no .
C(22) H(22) 0.950 no .
C(23) H(23) 0.950 no .
C(25) H(25) 0.950 no .
C(26) H(26) 0.950 no .
C(27) H(27A) 0.980 no .
C(27) H(27B) 0.980 no .
C(27) H(27C) 0.980 no .
C(29) H(29A) 0.980 no .
C(29) H(29B) 0.980 no .
C(29) H(29C) 0.980 no .
C(31) H(31A) 0.980 no .
C(31) H(31B) 0.980 no .
C(31) H(31C) 0.980 no .
C(33) H(33A) 0.980 no .
C(33) H(33B) 0.980 no .
C(33) H(33C) 0.980 no .
C(35) H(35A) 0.980 no .
C(35) H(35B) 0.980 no .
C(35) H(35C) 0.980 no .
C(36) H(36A) 0.980 no .
C(36) H(36B) 0.980 no .
C(36) H(36C) 0.980 no .
C(37) H(37A) 0.990 no .
C(37) H(37B) 0.990 no .
C(38) H(38A) 0.990 no .
C(38) H(38B) 0.990 no .

loop_
_geom_contact_atom_site_label_1
_geom_contact_atom_site_label_2
_geom_contact_distance
_geom_contact_publ_flag
_geom_contact_site_symmetry_2
Pt(1) C(26) 3.522(9) no .
Pt(2) C(13) 3.509(10) no .
O(2) O(13) 3.375(9) no .
O(2) C(21) 3.492(11) no .
O(2) C(26) 3.135(11) no .
O(2) C(34) 3.315(11) no .
O(3) O(11) 3.544(9) no .
O(3) C(8) 3.393(11) no .
O(3) C(13) 2.990(11) no .
O(4) O(9) 3.427(8) no .
O(4) C(30) 3.333(10) no .
O(5) O(13) 3.578(8) no .
O(6) O(11) 3.335(9) no .
O(6) C(32) 3.261(11) no .
O(7) O(12) 3.092(8) no .
O(7) N(2) 3.265(10) no .
O(7) C(3) 3.574(11) no .
O(7) C(7) 3.386(11) no .
O(8) O(11) 3.039(8) no .
O(8) O(12) 3.010(8) no .
O(8) C(8) 3.058(11) no .
O(8) C(9) 3.391(10) no .
O(8) C(32) 2.916(10) no .
O(9) O(14) 3.005(9) no .
O(9) N(1) 3.470(10) no .
O(9) C(1) 3.404(10) no .
O(9) C(7) 3.364(11) no .
O(10) O(13) 3.007(9) no .
O(10) O(14) 2.990(8) no .
O(10) C(34) 2.848(11) no .
O(10) C(35) 3.525(11) no .
O(11) C(1) 3.331(11) no .
O(11) C(5) 3.342(11) no .
O(12) C(28) 2.975(10) no .
O(13) C(3) 3.315(11) no .
O(13) C(5) 3.442(10) no .
O(14) C(21) 2.834(10) no .
O(14) C(22) 3.012(11) no .
O(14) C(26) 3.438(11) no .
O(14) C(30) 2.896(11) no .
O(14) C(31) 3.549(11) no .
N(1) C(8) 3.580(12) no .
N(1) C(18) 2.918(13) no .
N(2) C(15) 2.918(14) no .
N(2) C(21) 3.595(12) no .
N(2) C(28) 3.165(11) no .
N(3) C(8) 2.873(12) no .
N(3) C(9) 3.260(12) no .
N(3) C(21) 2.888(13) no .
N(3) C(22) 3.276(12) no .
C(7) C(9) 3.006(13) no .
C(7) C(13) 3.548(14) no .
C(7) C(16) 3.41(2) no .
C(7) C(19) 3.471(16) no .
C(7) C(20) 3.594(14) no .
C(7) C(22) 3.060(13) no .
C(7) C(26) 3.549(15) no .
C(8) C(11) 2.796(14) no .
C(8) C(15) 3.054(14) no .
C(8) C(17) 3.391(15) no .
C(8) C(28) 3.448(13) no .
C(9) C(12) 2.733(14) no .
C(9) C(28) 3.359(13) no .
C(9) C(29) 3.563(12) no .
C(10) C(13) 2.731(13) no .
C(13) C(15) 3.529(15) no .
C(15) C(19) 3.25(2) no .
C(15) C(20) 3.20(2) no .
C(16) C(18) 3.33(3) no .
C(16) C(20) 3.26(3) no .
C(17) C(18) 3.24(2) no .
C(17) C(19) 3.19(3) no .
C(18) C(21) 3.028(15) no .
C(18) C(26) 3.540(16) no .
C(20) C(21) 3.314(15) no .
C(20) C(22) 3.548(15) no .
C(21) C(24) 2.809(14) no .
C(22) C(25) 2.786(16) no .
C(23) C(26) 2.747(15) no .
C(28) C(32) 3.314(12) no .
C(30) C(34) 3.200(13) no .
C(36) C(38) 3.55(5) no 2_666
O(1) C(33) 3.303(11) no 2_667
O(1) C(35) 3.333(11) no 2_657
O(4) C(31) 3.175(11) no 2_557
O(5) C(14) 3.546(13) no 2_567
O(5) C(31) 3.502(11) no 2_557
O(6) C(35) 3.227(12) no 2_657
O(7) C(33) 3.328(11) no 2_667
O(8) C(2) 3.073(11) no 2_567
O(10) C(31) 3.338(11) no 2_557
O(12) C(29) 3.274(10) no 2_667
O(12) C(33) 3.449(11) no 2_667
O(13) O(13) 3.327(9) no 2_657
C(2) O(8) 3.073(11) no 2_567
C(3) C(33) 3.442(12) no 2_667
C(14) O(5) 3.546(13) no 2_567
C(19) C(38) 3.54(4) no .
C(29) O(12) 3.274(10) no 2_667
C(31) O(4) 3.175(11) no 2_557
C(31) O(5) 3.502(11) no 2_557
C(31) O(10) 3.338(11) no 2_557
C(33) O(1) 3.303(11) no 2_667
C(33) O(7) 3.328(11) no 2_667
C(33) O(12) 3.449(11) no 2_667
C(33) C(3) 3.442(12) no 2_667
C(35) O(1) 3.333(11) no 2_657
C(35) O(6) 3.227(12) no 2_657
C(38) C(19) 3.54(4) no .
Pt(1) H(26) 3.4300 no .
Pt(2) H(13) 3.3509 no .
O(1) H(4A) 2.9962 no .
O(1) H(4B) 2.9819 no .
O(1) H(4C) 2.3881 no .
O(2) H(4A) 2.6412 no .
O(2) H(4B) 2.6376 no .
O(2) H(4C) 3.1637 no .
O(2) H(26) 2.6999 no .
O(3) H(2A) 3.0064 no .
O(3) H(2B) 3.0070 no .
O(3) H(2C) 2.4266 no .
O(3) H(13) 2.5429 no .
O(4) H(2A) 2.6103 no .
O(4) H(2B) 2.6084 no .
O(4) H(2C) 3.1515 no .
O(5) H(6A) 2.6262 no .
O(5) H(6B) 2.6227 no .
O(5) H(6C) 3.1672 no .
O(6) H(6A) 3.0087 no .
O(6) H(6B) 3.0080 no .
O(6) H(6C) 2.4325 no .
O(7) H(9) 3.3885 no .
O(7) H(29A) 2.6297 no .
O(7) H(29B) 2.6259 no .
O(7) H(29C) 3.1637 no .
O(8) H(9) 3.4735 no .
O(8) H(29A) 2.9967 no .
O(8) H(29B) 2.9881 no .
O(8) H(29C) 2.4084 no .
O(8) H(33B) 3.5471 no .
O(9) H(22) 3.1983 no .
O(9) H(31A) 2.5871 no .
O(9) H(31B) 2.5898 no .
O(9) H(31C) 3.1416 no .
O(10) H(31A) 2.9859 no .
O(10) H(31B) 3.0277 no .
O(10) H(31C) 2.4363 no .
O(10) H(35A) 3.2391 no .
O(11) H(33A) 2.4268 no .
O(11) H(33B) 3.0930 no .
O(11) H(33C) 2.8272 no .
O(12) H(29B) 3.4514 no .
O(12) H(33A) 3.1434 no .
O(12) H(33B) 2.5083 no .
O(12) H(33C) 2.8115 no .
O(13) H(35A) 2.6174 no .
O(13) H(35B) 2.6161 no .
O(13) H(35C) 3.1534 no .
O(14) H(22) 3.1241 no .
O(14) H(31A) 3.2228 no .
O(14) H(35A) 3.0010 no .
O(14) H(35B) 2.9809 no .
O(14) H(35C) 2.4010 no .
N(1) H(18) 2.4450 no .
N(1) H(20B) 3.4930 no .
N(1) H(22) 2.6536 no .
N(1) H(26) 2.5861 no .
N(2) H(9) 2.6152 no .
N(2) H(13) 2.6031 no .
N(2) H(15) 2.3888 no .
N(2) H(17B) 3.5649 no .
N(3) H(9) 3.0967 no .
N(3) H(16A) 2.6955 no .
N(3) H(16B) 2.7081 no .
N(3) H(16C) 3.3245 no .
N(3) H(17A) 2.8021 no .
N(3) H(17B) 2.7878 no .
N(3) H(17C) 3.3810 no .
N(3) H(19A) 2.7040 no .
N(3) H(19B) 2.7176 no .
N(3) H(19C) 3.3428 no .
N(3) H(20A) 2.7682 no .
N(3) H(20B) 2.7531 no .
N(3) H(20C) 3.3709 no .
N(3) H(22) 3.1402 no .
C(7) H(9) 2.8160 no .
C(7) H(15) 2.4168 no .
C(7) H(16A) 3.2634 no .
C(7) H(18) 2.4310 no .
C(7) H(19A) 3.3514 no .
C(7) H(20B) 3.5497 no .
C(7) H(22) 2.9113 no .
C(8) H(10) 3.2560 no .
C(8) H(12) 3.2482 no .
C(8) H(15) 2.4967 no .
C(8) H(17B) 2.7953 no .
C(9) H(13) 3.2180 no .
C(9) H(15) 3.4407 no .
C(9) H(17B) 2.8833 no .
C(9) H(19A) 3.0277 no .
C(9) H(29A) 3.1616 no .
C(9) H(29C) 3.5991 no .
C(10) H(12) 3.2171 no .
C(10) H(14A) 2.7836 no .
C(10) H(14B) 2.7795 no .
C(10) H(14C) 3.3005 no .
C(10) H(17B) 3.1824 no .
C(11) H(9) 3.2399 no .
C(11) H(13) 3.2530 no .
C(11) H(17B) 3.4088 no .
C(12) H(10) 3.2193 no .
C(12) H(14A) 3.1211 no .
C(12) H(14B) 3.1089 no .
C(12) H(14C) 2.5156 no .
C(12) H(17B) 3.3009 no .
C(13) H(9) 3.2183 no .
C(13) H(15) 2.7457 no .
C(13) H(17B) 2.9923 no .
C(14) H(10) 2.6858 no .
C(14) H(12) 2.6280 no .
C(15) H(13) 3.5998 no .
C(15) H(18) 3.3766 no .
C(15) H(19A) 3.5459 no .
C(15) H(19B) 2.9762 no .
C(15) H(20A) 2.9336 no .
C(15) H(20B) 3.4566 no .
C(15) H(22) 3.5563 no .
C(16) H(17A) 2.8333 no .
C(16) H(17B) 3.3134 no .
C(16) H(17C) 2.5951 no .
C(16) H(20A) 2.7805 no .
C(16) H(20B) 3.2615 no .
C(16) H(22) 3.1511 no .
C(17) H(16A) 3.3135 no .
C(17) H(16B) 2.8457 no .
C(17) H(16C) 2.5765 no .
C(17) H(19A) 3.4427 no .
C(17) H(19B) 2.5352 no .
C(17) H(20A) 3.4173 no .
C(18) H(9) 3.5241 no .
C(18) H(15) 3.3475 no .
C(18) H(16B) 3.0816 no .
C(18) H(17A) 2.9948 no .
C(18) H(17B) 3.5120 no .
C(19) H(9) 3.2632 no .
C(19) H(17A) 2.6888 no .
C(19) H(17B) 3.2262 no .
C(19) H(20A) 2.7654 no .
C(19) H(20B) 3.3378 no .
C(19) H(20C) 2.6296 no .
C(20) H(16A) 3.5969 no .
C(20) H(16B) 2.6147 no .
C(20) H(17A) 3.4433 no .
C(20) H(19A) 3.3358 no .
C(20) H(19B) 2.7780 no .
C(20) H(19C) 2.6192 no .
C(21) H(18) 2.5428 no .
C(21) H(20B) 2.6995 no .
C(21) H(23) 3.2674 no .
C(21) H(25) 3.2470 no .
C(22) H(16A) 3.0128 no .
C(22) H(18) 3.5164 no .
C(22) H(20B) 2.7332 no .
C(22) H(26) 3.2725 no .
C(22) H(31A) 3.4125 no .
C(22) H(35C) 3.5878 no .
C(23) H(20B) 3.0039 no .
C(23) H(25) 3.2319 no .
C(23) H(27A) 3.1423 no .
C(23) H(27B) 3.1509 no .
C(23) H(27C) 2.5736 no .
C(23) H(35C) 3.5371 no .
C(24) H(20B) 3.2893 no .
C(24) H(22) 3.2953 no .
C(24) H(26) 3.2689 no .
C(25) H(20B) 3.2753 no .
C(25) H(23) 3.2265 no .
C(25) H(27A) 2.7770 no .
C(25) H(27B) 2.7711 no .
C(25) H(27C) 3.3148 no .
C(26) H(18) 2.8043 no .
C(26) H(20B) 3.0135 no .
C(26) H(22) 3.2740 no .
C(27) H(23) 2.6649 no .
C(27) H(25) 2.6751 no .
C(28) H(9) 3.0971 no .
C(28) H(33B) 3.5333 no .
C(29) H(9) 3.2556 no .
C(29) H(33B) 3.3030 no .
C(31) H(22) 3.5604 no .
C(31) H(35A) 3.4363 no .
C(31) H(35C) 3.4214 no .
C(34) H(31A) 3.5590 no .
C(35) H(31A) 3.3888 no .
C(35) H(31C) 3.4678 no .
C(36) H(38A) 2.4392 no .
C(36) H(38B) 2.2796 no .
C(37) H(38A) 2.6137 no 2_666
C(37) H(38B) 2.6137 no 2_666
C(38) H(36A) 2.4136 no .
C(38) H(36B) 2.3964 no .
C(38) H(36C) 3.1152 no .
C(38) H(37A) 2.6540 no 2_666
C(38) H(37B) 2.7722 no 2_666
H(2C) H(13) 3.5449 no .
H(9) H(10) 2.3214 no .
H(9) H(17B) 3.3114 no .
H(9) H(18) 3.4889 no .
H(9) H(19A) 2.4388 no .
H(9) H(29A) 2.6925 no .
H(9) H(29C) 3.5322 no .
H(10) H(14A) 2.7327 no .
H(10) H(14B) 2.7545 no .
H(10) H(29A) 3.5371 no .
H(12) H(13) 2.3138 no .
H(12) H(14A) 3.2932 no .
H(12) H(14B) 3.2892 no .
H(12) H(14C) 2.2837 no .
H(13) H(15) 2.6670 no .
H(13) H(17B) 3.4586 no .
H(15) H(16A) 2.1849 no .
H(15) H(16B) 2.7735 no .
H(15) H(16C) 2.2945 no .
H(15) H(17A) 2.7917 no .
H(15) H(17B) 2.2172 no .
H(15) H(17C) 2.3020 no .
H(15) H(22) 3.5823 no .
H(16A) H(17C) 3.4286 no .
H(16A) H(20A) 3.3068 no .
H(16A) H(20B) 3.3307 no .
H(16A) H(22) 2.3429 no .
H(16B) H(17A) 2.8412 no .
H(16B) H(17C) 3.0337 no .
H(16B) H(20A) 1.9885 no .
H(16B) H(20B) 2.6424 no .
H(16B) H(20C) 3.4952 no .
H(16B) H(22) 3.3646 no .
H(16C) H(17A) 2.9888 no .
H(16C) H(17B) 3.4241 no .
H(16C) H(17C) 2.2907 no .
H(16C) H(20A) 3.4730 no .
H(17A) H(19A) 3.1316 no .
H(17A) H(19B) 1.8625 no .
H(17A) H(19C) 3.4138 no .
H(17A) H(20A) 2.9060 no .
H(17B) H(19A) 3.1941 no .
H(17B) H(19B) 2.6506 no .
H(17C) H(19B) 3.4001 no .
H(18) H(19A) 2.2818 no .
H(18) H(19B) 2.8277 no .
H(18) H(19C) 2.3359 no .
H(18) H(20A) 2.8278 no .
H(18) H(20B) 2.2903 no .
H(18) H(20C) 2.3257 no .
H(18) H(26) 2.7719 no .
H(19A) H(20C) 3.4920 no .
H(19B) H(20A) 2.6873 no .
H(19B) H(20C) 3.0053 no .
H(19C) H(20A) 2.9705 no .
H(19C) H(20B) 3.4928 no .
H(19C) H(20C) 2.3695 no .
H(20B) H(22) 3.1702 no .
H(20B) H(23) 3.5370 no .
H(20B) H(26) 3.5724 no .
H(22) H(23) 2.3382 no .
H(22) H(31A) 2.7833 no .
H(23) H(27A) 3.3199 no .
H(23) H(27B) 3.3319 no .
H(23) H(27C) 2.3466 no .
H(25) H(26) 2.3256 no .
H(25) H(27A) 2.7268 no .
H(25) H(27B) 2.7158 no .
H(29B) H(33B) 2.8904 no .
H(29C) H(33B) 3.1001 no .
H(31A) H(35A) 3.3239 no .
H(31A) H(35C) 2.8737 no .
H(31C) H(35A) 2.9606 no .
H(31C) H(35C) 3.3161 no .
H(36A) H(37A) 2.8304 no .
H(36A) H(37B) 2.3235 no .
H(36A) H(38A) 2.2014 no .
H(36A) H(38B) 2.5332 no .
H(36B) H(37A) 2.3349 no .
H(36B) H(37B) 2.8302 no .
H(36B) H(38A) 2.7428 no .
H(36B) H(38B) 2.0169 no .
H(36C) H(37A) 2.3381 no .
H(36C) H(37B) 2.3497 no .
H(36C) H(38A) 3.3400 no .
H(36C) H(38B) 3.2053 no .
H(37A) H(38A) 2.8094 no .
H(37A) H(38A) 2.4569 no 2_666
H(37A) H(38B) 2.3641 no .
H(37A) H(38B) 2.8878 no 2_666
H(37B) H(38A) 2.2549 no .
H(37B) H(38A) 3.0798 no 2_666
H(37B) H(38B) 2.8024 no .
H(37B) H(38B) 2.5916 no 2_666
H(38A) H(38A) 2.7281 no 2_666
H(38A) H(38B) 2.2156 no 2_666
H(38B) H(38B) 2.7280 no 2_666
Pt(3) H(31B) 3.5670 no 2_557
Pt(3) H(31C) 3.4644 no 2_557
Pt(4) H(29B) 3.5778 no 2_667
Pt(4) H(33B) 3.5118 no 2_667
Pt(4) H(35B) 3.3771 no 2_657
O(1) H(2B) 3.4504 no 1_655
O(1) H(29C) 3.5259 no 2_667
O(1) H(33A) 3.2682 no 2_667
O(1) H(33B) 2.6083 no 2_667
O(1) H(33C) 3.5860 no 2_667
O(1) H(35A) 2.8956 no 2_657
O(1) H(35B) 2.9145 no 2_657
O(2) H(6A) 3.5423 no 2_657
O(2) H(33B) 3.5809 no 2_667
O(2) H(33C) 3.5816 no 2_667
O(2) H(36C) 3.4735 no 2_666
O(3) H(2A) 3.1337 no 2_567
O(3) H(2C) 3.4122 no 2_567
O(4) H(14B) 3.2461 no 2_567
O(4) H(14C) 3.4224 no 2_567
O(4) H(31A) 3.5093 no 2_557
O(4) H(31B) 3.2884 no 2_557
O(4) H(31C) 2.3542 no 2_557
O(5) H(4B) 3.2450 no 2_657
O(5) H(14B) 3.5053 no 2_567
O(5) H(14C) 2.7486 no 2_567
O(5) H(31B) 2.7000 no 2_557
O(5) H(31C) 3.5369 no 2_557
O(6) H(29B) 3.0985 no 2_667
O(6) H(35B) 2.2526 no 2_657
O(7) H(33B) 3.0682 no 2_667
O(7) H(33C) 2.7021 no 2_667
O(7) H(36C) 2.8740 no 2_666
O(7) H(37B) 3.3887 no 2_666
O(8) H(2A) 2.5908 no 2_567
O(8) H(2B) 3.4152 no 2_567
O(8) H(2C) 2.7819 no 2_567
O(10) H(31B) 2.9903 no 2_557
O(10) H(31C) 2.9155 no 2_557
O(11) H(2C) 3.1890 no 2_567
O(11) H(12) 2.9092 no 2_567
O(11) H(14C) 3.5382 no 2_567
O(12) H(29B) 2.3255 no 2_667
O(12) H(29C) 3.5605 no 2_667
O(12) H(33B) 2.5453 no 2_667
O(13) H(35B) 3.5474 no 2_657
C(1) H(4C) 3.5207 no 1_455
C(1) H(31C) 3.2540 no 2_557
C(2) H(4C) 3.3617 no 1_455
C(2) H(29C) 2.7618 no 2_567
C(2) H(33A) 3.1350 no 2_567
C(2) H(35A) 3.4192 no 2_557
C(3) H(6A) 3.5886 no 2_657
C(3) H(33A) 3.2728 no 2_667
C(3) H(33B) 3.0455 no 2_667
C(3) H(33C) 3.4467 no 2_667
C(4) H(6A) 3.0396 no 2_657
C(4) H(33A) 3.3626 no 2_667
C(4) H(35A) 3.5960 no 2_657
C(5) H(4B) 3.1660 no 2_657
C(5) H(14C) 3.4246 no 2_567
C(5) H(35B) 3.2356 no 2_657
C(6) H(4B) 2.9347 no 2_657
C(6) H(20C) 3.2044 no 1_556
C(6) H(25) 3.4798 no 2_657
C(6) H(27A) 3.5792 no 2_657
C(6) H(35B) 3.5777 no 2_657
C(8) H(2A) 3.3887 no 2_567
C(9) H(2A) 3.5056 no 2_567
C(10) H(2A) 3.4689 no 2_567
C(10) H(17A) 3.2679 no 2_566
C(11) H(2A) 3.2846 no 2_567
C(11) H(17A) 3.4265 no 2_566
C(11) H(19B) 3.5215 no 2_566
C(12) H(2A) 3.1405 no 2_567
C(13) H(2A) 3.2034 no 2_567
C(14) H(17A) 3.4650 no 2_566
C(14) H(19B) 3.4116 no 2_566
C(14) H(20A) 3.2505 no 2_566
C(14) H(31A) 3.0601 no 1_565
C(14) H(31B) 3.5468 no 1_565
C(16) H(16B) 3.3013 no 2_556
C(16) H(23) 3.2901 no 2_556
C(18) H(37B) 3.3470 no 2_666
C(19) H(14A) 3.3891 no 2_566
C(19) H(36B) 3.4911 no .
C(19) H(37B) 3.1109 no 2_666
C(19) H(38A) 3.5131 no 2_666
C(19) H(38B) 2.6308 no .
C(20) H(6B) 3.2887 no 1_554
C(20) H(14A) 3.1101 no 2_566
C(23) H(10) 3.5868 no 1_545
C(23) H(16B) 3.5288 no 2_556
C(23) H(16C) 3.1161 no 2_556
C(24) H(6C) 3.4016 no 2_657
C(24) H(16C) 3.5737 no 2_556
C(24) H(25) 3.5729 no 2_656
C(25) H(6C) 3.1789 no 2_657
C(25) H(25) 3.0176 no 2_656
C(25) H(27B) 3.5106 no 2_656
C(26) H(27B) 3.3900 no 2_656
C(27) H(17C) 3.5926 no 2_556
C(27) H(36A) 3.3465 no 1_545
C(27) H(38A) 2.8758 no 1_545
C(28) H(2A) 3.3858 no 2_567
C(28) H(33B) 3.4815 no 2_667
C(28) H(33C) 3.2531 no 2_667
C(29) H(2A) 3.3780 no 2_567
C(29) H(2B) 3.2886 no 2_567
C(29) H(33C) 3.1265 no 2_667
C(29) H(35B) 3.5946 no 1_565
C(30) H(31C) 3.3700 no 2_557
C(31) H(14B) 2.7335 no 1_545
C(32) H(2C) 3.2943 no 2_567
C(32) H(29B) 2.7471 no 2_667
C(33) H(2C) 2.9758 no 2_567
C(33) H(12) 3.5783 no 2_567
C(33) H(29B) 2.8687 no 2_667
C(33) H(36C) 3.0754 no 1_556
C(35) H(2B) 3.2308 no 2_557
C(35) H(29C) 3.3939 no 1_545
C(36) H(19C) 3.5535 no .
C(36) H(26) 3.5837 no 2_666
C(36) H(27B) 3.5732 no 1_565
C(36) H(33C) 3.0900 no 1_554
C(37) H(9) 3.5368 no 2_666
C(37) H(18) 3.5098 no 2_666
C(37) H(19A) 3.2266 no 2_666
C(37) H(19C) 3.4522 no .
C(37) H(29A) 3.4366 no 2_666
C(38) H(19A) 3.1852 no .
C(38) H(19A) 3.4064 no 2_666
C(38) H(19C) 2.9766 no .
C(38) H(19C) 3.3393 no 2_666
C(38) H(27A) 3.4011 no 1_565
C(38) H(27C) 3.5960 no 1_565
H(2A) O(3) 3.1337 no 2_567
H(2A) O(8) 2.5908 no 2_567
H(2A) C(8) 3.3887 no 2_567
H(2A) C(9) 3.5056 no 2_567
H(2A) C(10) 3.4689 no 2_567
H(2A) C(11) 3.2846 no 2_567
H(2A) C(12) 3.1405 no 2_567
H(2A) C(13) 3.2034 no 2_567
H(2A) C(28) 3.3858 no 2_567
H(2A) C(29) 3.3780 no 2_567
H(2A) H(12) 3.5352 no 2_567
H(2A) H(29C) 2.6277 no 2_567
H(2B) O(1) 3.4504 no 1_455
H(2B) O(8) 3.4152 no 2_567
H(2B) C(29) 3.2886 no 2_567
H(2B) C(35) 3.2308 no 2_557
H(2B) H(4C) 2.8192 no 1_455
H(2B) H(29C) 2.3244 no 2_567
H(2B) H(31C) 3.3280 no 2_557
H(2B) H(33A) 3.2393 no 2_567
H(2B) H(33B) 3.5998 no 2_567
H(2B) H(35A) 2.4544 no 2_557
H(2B) H(35B) 3.5163 no 2_557
H(2B) H(35C) 3.3110 no 2_557
H(2C) O(3) 3.4122 no 2_567
H(2C) O(8) 2.7819 no 2_567
H(2C) O(11) 3.1890 no 2_567
H(2C) C(32) 3.2943 no 2_567
H(2C) C(33) 2.9758 no 2_567
H(2C) H(4C) 3.3474 no 1_455
H(2C) H(29C) 2.8907 no 2_567
H(2C) H(33A) 2.2627 no 2_567
H(2C) H(33B) 3.1370 no 2_567
H(4A) H(6A) 3.4351 no 2_657
H(4A) H(13) 3.1173 no 1_655
H(4A) H(33A) 2.9968 no 2_667
H(4B) O(5) 3.2450 no 2_657
H(4B) C(5) 3.1660 no 2_657
H(4B) C(6) 2.9347 no 2_657
H(4B) H(6A) 2.1052 no 2_657
H(4B) H(6C) 3.4323 no 2_657
H(4B) H(31B) 3.4571 no 1_655
H(4C) C(1) 3.5207 no 1_655
H(4C) C(2) 3.3617 no 1_655
H(4C) H(2B) 2.8192 no 1_655
H(4C) H(2C) 3.3474 no 1_655
H(4C) H(33A) 3.3081 no 2_667
H(4C) H(35A) 2.8286 no 2_657
H(6A) O(2) 3.5423 no 2_657
H(6A) C(3) 3.5886 no 2_657
H(6A) C(4) 3.0396 no 2_657
H(6A) H(4A) 3.4351 no 2_657
H(6A) H(4B) 2.1052 no 2_657
H(6A) H(20C) 3.3029 no 1_556
H(6A) H(25) 3.2546 no 2_657
H(6B) C(20) 3.2887 no 1_556
H(6B) H(14C) 3.0098 no 2_567
H(6B) H(19C) 3.4846 no 1_556
H(6B) H(20A) 3.4817 no 1_556
H(6B) H(20C) 2.3691 no 1_556
H(6B) H(25) 3.5494 no 2_657
H(6B) H(27A) 3.3373 no 2_657
H(6C) C(24) 3.4016 no 2_657
H(6C) C(25) 3.1789 no 2_657
H(6C) H(4B) 3.4323 no 2_657
H(6C) H(20C) 3.5920 no 1_556
H(6C) H(25) 3.0785 no 2_657
H(6C) H(27A) 2.9385 no 2_657
H(6C) H(35B) 3.0062 no 2_657
H(6C) H(35C) 3.4938 no 2_657
H(9) C(37) 3.5368 no 2_666
H(9) H(37A) 3.4995 no 2_666
H(9) H(37B) 2.7202 no 2_666
H(10) C(23) 3.5868 no 1_565
H(10) H(17A) 3.0163 no 2_566
H(10) H(17C) 3.3514 no 2_566
H(10) H(23) 2.8157 no 1_565
H(10) H(27C) 3.0895 no 1_565
H(12) O(11) 2.9092 no 2_567
H(12) C(33) 3.5783 no 2_567
H(12) H(2A) 3.5352 no 2_567
H(12) H(33A) 3.0616 no 2_567
H(12) H(33C) 3.5428 no 2_567
H(12) H(36B) 3.3069 no 2_566
H(13) H(4A) 3.1173 no 1_455
H(13) H(33A) 3.3590 no 2_567
H(14A) C(19) 3.3891 no 2_566
H(14A) C(20) 3.1101 no 2_566
H(14A) H(16B) 3.3726 no 2_566
H(14A) H(17A) 2.7030 no 2_566
H(14A) H(19B) 2.7490 no 2_566
H(14A) H(19C) 3.3907 no 2_566
H(14A) H(20A) 2.3475 no 2_566
H(14A) H(20C) 3.1535 no 2_566
H(14A) H(23) 3.3093 no 1_565
H(14A) H(31A) 3.4190 no 1_565
H(14B) O(4) 3.2461 no 2_567
H(14B) O(5) 3.5053 no 2_567
H(14B) C(31) 2.7335 no 1_565
H(14B) H(23) 3.4392 no 1_565
H(14B) H(31A) 2.1180 no 1_565
H(14B) H(31B) 2.8267 no 1_565
H(14B) H(31C) 2.8443 no 1_565
H(14C) O(4) 3.4224 no 2_567
H(14C) O(5) 2.7486 no 2_567
H(14C) O(11) 3.5382 no 2_567
H(14C) C(5) 3.4246 no 2_567
H(14C) H(6B) 3.0098 no 2_567
H(14C) H(19B) 3.5867 no 2_566
H(14C) H(20A) 3.4368 no 2_566
H(14C) H(20C) 3.5789 no 2_566
H(14C) H(31A) 3.4002 no 1_565
H(14C) H(31B) 3.4324 no 1_565
H(16A) H(16B) 3.0205 no 2_556
H(16A) H(20A) 3.3930 no 2_556
H(16B) C(16) 3.3013 no 2_556
H(16B) C(23) 3.5288 no 2_556
H(16B) H(14A) 3.3726 no 2_566
H(16B) H(16A) 3.0205 no 2_556
H(16B) H(16B) 2.8341 no 2_556
H(16B) H(16C) 3.5599 no 2_556
H(16B) H(23) 2.9941 no 2_556
H(16C) C(23) 3.1161 no 2_556
H(16C) C(24) 3.5737 no 2_556
H(16C) H(16B) 3.5599 no 2_556
H(16C) H(20B) 3.2377 no 2_556
H(16C) H(23) 2.7259 no 2_556
H(16C) H(27C) 3.2702 no 2_556
H(17A) C(10) 3.2679 no 2_566
H(17A) C(11) 3.4265 no 2_566
H(17A) C(14) 3.4650 no 2_566
H(17A) H(10) 3.0163 no 2_566
H(17A) H(14A) 2.7030 no 2_566
H(17A) H(17B) 3.3221 no 2_566
H(17A) H(23) 3.5060 no 2_556
H(17B) H(17A) 3.3221 no 2_566
H(17B) H(17B) 3.4058 no 2_566
H(17B) H(19B) 3.2881 no 2_566
H(17C) C(27) 3.5926 no 2_556
H(17C) H(10) 3.3514 no 2_566
H(17C) H(23) 3.2316 no 2_556
H(17C) H(27C) 2.7323 no 2_556
H(18) C(37) 3.5098 no 2_666
H(18) H(36A) 3.5827 no 2_666
H(18) H(37B) 2.7016 no 2_666
H(18) H(38A) 3.1907 no 2_666
H(19A) C(37) 3.2266 no 2_666
H(19A) C(38) 3.1852 no .
H(19A) C(38) 3.4064 no 2_666
H(19A) H(36B) 3.5254 no .
H(19A) H(37A) 3.5928 no 2_666
H(19A) H(37B) 2.4611 no 2_666
H(19A) H(38A) 3.3700 no 2_666
H(19A) H(38B) 2.2898 no .
H(19B) C(11) 3.5215 no 2_566
H(19B) C(14) 3.4116 no 2_566
H(19B) H(14A) 2.7490 no 2_566
H(19B) H(14C) 3.5867 no 2_566
H(19B) H(17B) 3.2881 no 2_566
H(19B) H(38B) 3.2446 no .
H(19C) C(36) 3.5535 no .
H(19C) C(37) 3.4522 no .
H(19C) C(38) 2.9766 no .
H(19C) C(38) 3.3393 no 2_666
H(19C) H(6B) 3.4846 no 1_554
H(19C) H(14A) 3.3907 no 2_566
H(19C) H(36B) 2.8132 no .
H(19C) H(37A) 3.2183 no .
H(19C) H(37B) 3.2247 no 2_666
H(19C) H(38A) 2.9743 no 2_666
H(19C) H(38B) 2.1447 no .
H(20A) C(14) 3.2505 no 2_566
H(20A) H(6B) 3.4817 no 1_554
H(20A) H(14A) 2.3475 no 2_566
H(20A) H(14C) 3.4368 no 2_566
H(20A) H(16A) 3.3930 no 2_556
H(20B) H(16C) 3.2377 no 2_556
H(20C) C(6) 3.2044 no 1_554
H(20C) H(6A) 3.3029 no 1_554
H(20C) H(6B) 2.3691 no 1_554
H(20C) H(6C) 3.5920 no 1_554
H(20C) H(14A) 3.1535 no 2_566
H(20C) H(14C) 3.5789 no 2_566
H(20C) H(25) 3.5361 no 2_656
H(20C) H(27A) 3.5833 no 2_656
H(23) C(16) 3.2901 no 2_556
H(23) H(10) 2.8157 no 1_545
H(23) H(14A) 3.3093 no 1_545
H(23) H(14B) 3.4392 no 1_545
H(23) H(16B) 2.9941 no 2_556
H(23) H(16C) 2.7259 no 2_556
H(23) H(17A) 3.5060 no 2_556
H(23) H(17C) 3.2316 no 2_556
H(25) C(6) 3.4798 no 2_657
H(25) C(24) 3.5729 no 2_656
H(25) C(25) 3.0176 no 2_656
H(25) H(6A) 3.2546 no 2_657
H(25) H(6B) 3.5494 no 2_657
H(25) H(6C) 3.0785 no 2_657
H(25) H(20C) 3.5361 no 2_656
H(25) H(25) 2.5840 no 2_656
H(25) H(27B) 3.0490 no 2_656
H(26) C(36) 3.5837 no 2_666
H(26) H(27B) 2.8273 no 2_656
H(26) H(36A) 2.7735 no 2_666
H(27A) C(6) 3.5792 no 2_657
H(27A) C(38) 3.4011 no 1_545
H(27A) H(6B) 3.3373 no 2_657
H(27A) H(6C) 2.9385 no 2_657
H(27A) H(20C) 3.5833 no 2_656
H(27A) H(36A) 3.5734 no 1_545
H(27A) H(37A) 2.9731 no 2_656
H(27A) H(38A) 2.4878 no 1_545
H(27A) H(38B) 3.5564 no 1_545
H(27B) C(25) 3.5106 no 2_656
H(27B) C(26) 3.3900 no 2_656
H(27B) C(36) 3.5732 no 1_545
H(27B) H(25) 3.0490 no 2_656
H(27B) H(26) 2.8273 no 2_656
H(27B) H(36A) 2.6652 no 1_545
H(27B) H(38A) 2.7475 no 1_545
H(27C) C(38) 3.5960 no 1_545
H(27C) H(10) 3.0895 no 1_545
H(27C) H(16C) 3.2702 no 2_556
H(27C) H(17C) 2.7323 no 2_556
H(27C) H(36A) 3.3318 no 1_545
H(27C) H(38A) 2.9153 no 1_545
H(27C) H(38B) 3.3274 no 1_545
H(29A) C(37) 3.4366 no 2_666
H(29A) H(33C) 3.2928 no 2_667
H(29A) H(35B) 3.5920 no 1_565
H(29A) H(36C) 3.3794 no 2_666
H(29A) H(37A) 2.9291 no 2_666
H(29A) H(37B) 3.2159 no 2_666
H(29B) Pt(4) 3.5778 no 2_667
H(29B) O(6) 3.0985 no 2_667
H(29B) O(12) 2.3255 no 2_667
H(29B) C(32) 2.7471 no 2_667
H(29B) C(33) 2.8687 no 2_667
H(29B) H(33B) 2.9462 no 2_667
H(29B) H(33C) 2.4895 no 2_667
H(29B) H(35B) 3.5220 no 1_565
H(29B) H(36C) 3.5981 no 2_666
H(29C) O(1) 3.5259 no 2_667
H(29C) O(12) 3.5605 no 2_667
H(29C) C(2) 2.7618 no 2_567
H(29C) C(35) 3.3939 no 1_565
H(29C) H(2A) 2.6277 no 2_567
H(29C) H(2B) 2.3244 no 2_567
H(29C) H(2C) 2.8907 no 2_567
H(29C) H(35A) 3.1830 no 1_565
H(29C) H(35B) 3.1034 no 1_565
H(29C) H(35C) 3.3293 no 1_565
H(31A) O(4) 3.5093 no 2_557
H(31A) C(14) 3.0601 no 1_545
H(31A) H(14A) 3.4190 no 1_545
H(31A) H(14B) 2.1180 no 1_545
H(31A) H(14C) 3.4002 no 1_545
H(31B) Pt(3) 3.5670 no 2_557
H(31B) O(4) 3.2884 no 2_557
H(31B) O(5) 2.7000 no 2_557
H(31B) O(10) 2.9903 no 2_557
H(31B) C(14) 3.5468 no 1_545
H(31B) H(4B) 3.4571 no 1_455
H(31B) H(14B) 2.8267 no 1_545
H(31B) H(14C) 3.4324 no 1_545
H(31C) Pt(3) 3.4644 no 2_557
H(31C) O(4) 2.3542 no 2_557
H(31C) O(5) 3.5369 no 2_557
H(31C) O(10) 2.9155 no 2_557
H(31C) C(1) 3.2540 no 2_557
H(31C) C(30) 3.3700 no 2_557
H(31C) H(2B) 3.3280 no 2_557
H(31C) H(14B) 2.8443 no 1_545
H(33A) O(1) 3.2682 no 2_667
H(33A) C(2) 3.1350 no 2_567
H(33A) C(3) 3.2728 no 2_667
H(33A) C(4) 3.3626 no 2_667
H(33A) H(2B) 3.2393 no 2_567
H(33A) H(2C) 2.2627 no 2_567
H(33A) H(4A) 2.9968 no 2_667
H(33A) H(4C) 3.3081 no 2_667
H(33A) H(12) 3.0616 no 2_567
H(33A) H(13) 3.3590 no 2_567
H(33A) H(36C) 3.2771 no 1_556
H(33B) Pt(4) 3.5118 no 2_667
H(33B) O(1) 2.6083 no 2_667
H(33B) O(2) 3.5809 no 2_667
H(33B) O(7) 3.0682 no 2_667
H(33B) O(12) 2.5453 no 2_667
H(33B) C(3) 3.0455 no 2_667
H(33B) C(28) 3.4815 no 2_667
H(33B) H(2B) 3.5998 no 2_567
H(33B) H(2C) 3.1370 no 2_567
H(33B) H(29B) 2.9462 no 2_667
H(33B) H(33B) 3.5333 no 2_667
H(33B) H(36C) 3.5984 no 1_556
H(33C) O(1) 3.5860 no 2_667
H(33C) O(2) 3.5816 no 2_667
H(33C) O(7) 2.7021 no 2_667
H(33C) C(3) 3.4467 no 2_667
H(33C) C(28) 3.2531 no 2_667
H(33C) C(29) 3.1265 no 2_667
H(33C) C(36) 3.0900 no 1_556
H(33C) H(12) 3.5428 no 2_567
H(33C) H(29A) 3.2928 no 2_667
H(33C) H(29B) 2.4895 no 2_667
H(33C) H(36B) 3.3268 no 1_556
H(33C) H(36C) 2.1542 no 1_556
H(35A) O(1) 2.8956 no 2_657
H(35A) C(2) 3.4192 no 2_557
H(35A) C(4) 3.5960 no 2_657
H(35A) H(2B) 2.4544 no 2_557
H(35A) H(4C) 2.8286 no 2_657
H(35A) H(29C) 3.1830 no 1_545
H(35B) Pt(4) 3.3771 no 2_657
H(35B) O(1) 2.9145 no 2_657
H(35B) O(6) 2.2526 no 2_657
H(35B) O(13) 3.5474 no 2_657
H(35B) C(5) 3.2356 no 2_657
H(35B) C(6) 3.5777 no 2_657
H(35B) C(29) 3.5946 no 1_545
H(35B) H(2B) 3.5163 no 2_557
H(35B) H(6C) 3.0062 no 2_657
H(35B) H(29A) 3.5920 no 1_545
H(35B) H(29B) 3.5220 no 1_545
H(35B) H(29C) 3.1034 no 1_545
H(35C) H(2B) 3.3110 no 2_557
H(35C) H(6C) 3.4938 no 2_657
H(35C) H(29C) 3.3293 no 1_545
H(36A) C(27) 3.3465 no 1_565
H(36A) H(18) 3.5827 no 2_666
H(36A) H(26) 2.7735 no 2_666
H(36A) H(27A) 3.5734 no 1_565
H(36A) H(27B) 2.6652 no 1_565
H(36A) H(27C) 3.3318 no 1_565
H(36B) C(19) 3.4911 no .
H(36B) H(12) 3.3069 no 2_566
H(36B) H(19A) 3.5254 no .
H(36B) H(19C) 2.8132 no .
H(36B) H(33C) 3.3268 no 1_554
H(36C) O(2) 3.4735 no 2_666
H(36C) O(7) 2.8740 no 2_666
H(36C) C(33) 3.0754 no 1_554
H(36C) H(29A) 3.3794 no 2_666
H(36C) H(29B) 3.5981 no 2_666
H(36C) H(33A) 3.2771 no 1_554
H(36C) H(33B) 3.5984 no 1_554
H(36C) H(33C) 2.1542 no 1_554
H(37A) H(9) 3.4995 no 2_666
H(37A) H(19A) 3.5928 no 2_666
H(37A) H(19C) 3.2183 no .
H(37A) H(27A) 2.9731 no 2_656
H(37A) H(29A) 2.9291 no 2_666
H(37B) O(7) 3.3887 no 2_666
H(37B) C(18) 3.3470 no 2_666
H(37B) C(19) 3.1109 no 2_666
H(37B) H(9) 2.7202 no 2_666
H(37B) H(18) 2.7016 no 2_666
H(37B) H(19A) 2.4611 no 2_666
H(37B) H(19C) 3.2247 no 2_666
H(37B) H(29A) 3.2159 no 2_666
H(38A) C(19) 3.5131 no 2_666
H(38A) C(27) 2.8758 no 1_565
H(38A) H(18) 3.1907 no 2_666
H(38A) H(19A) 3.3700 no 2_666
H(38A) H(19C) 2.9743 no 2_666
H(38A) H(27A) 2.4878 no 1_565
H(38A) H(27B) 2.7475 no 1_565
H(38A) H(27C) 2.9153 no 1_565
H(38B) C(19) 2.6308 no .
H(38B) H(19A) 2.2898 no .
H(38B) H(19B) 3.2446 no .
H(38B) H(19C) 2.1447 no .
H(38B) H(27A) 3.5564 no 1_565
H(38B) H(27C) 3.3274 no 1_565
